data_2215273
loop_
_publ_author_name
'Ming-Jie Wu'
'Pei-Xia Dai'
'Xiu-Guang Wang'
'En-Cui Yang'
'Xiao-Jun Zhao'

_publ_section_title
;
 Tetraaquabis(4,4'-bipyridine)cobalt(II) 2-aminonaphthalene-1-sulfonate
 hexahydrate
;
_journal_coeditor_code SJ2334
_journal_issue 9
_journal_name_full 'Acta Crystallographica Section E'
_journal_page_first m2413
_journal_page_last m2413
_journal_paper_doi 10.1107/S1600536807040913
_journal_volume 63
_journal_year 2007
_chemical_formula_iupac '[Co (C10 H8 N2)2 (H2 O)4] (C10 H8 N O3 S)2 , 6H2 O'
_chemical_formula_moiety 'C20 H24 Co N4 O4 2+ , 2C10 H8 N O3 S - , 6H2 O'
_chemical_formula_sum 'C40 H52 Co N6 O16 S2'
_chemical_formula_weight 995.93
_chemical_name_systematic
;
Tetraaquabis(4,4'-bipyridine)cobalt(II) 2-aminonaphthalene-1-sulfonate
hexahydrate
;
_space_group_IT_number 14
_symmetry_cell_setting monoclinic
_symmetry_space_group_name_Hall '-P 2ybc'
_symmetry_space_group_name_H-M 'P 1 21/c 1'
_atom_sites_solution_hydrogens geom
_atom_sites_solution_primary direct
_atom_sites_solution_secondary difmap
_cell_angle_alpha 90.00
_cell_angle_beta 114.1480(10)
_cell_angle_gamma 90.00
_cell_formula_units_Z 2
_cell_length_a 12.4737(14)
_cell_length_b 18.358(2)
_cell_length_c 10.9196(13)
_cell_measurement_reflns_used 3808
_cell_measurement_temperature 293(2)
_cell_measurement_theta_max 25.10
_cell_measurement_theta_min 2.33
_cell_volume 2281.7(4)
_computing_cell_refinement APEX2
_computing_data_collection 'APEX2 (Bruker, 2003)'
_computing_data_reduction 'SAINT (Bruker, 2003)'
_computing_molecular_graphics 'SHELXTL (Bruker, 2003)'
_computing_publication_material
;
SHELXTL and DIAMOND (Brandenburg & Berndt, 1999)
;
_computing_structure_refinement 'SHELXL97 (Sheldrick, 1997)'
_computing_structure_solution 'SHELXS97 (Sheldrick, 1997)'
_diffrn_ambient_temperature 293(2)
_diffrn_measured_fraction_theta_full 0.999
_diffrn_measured_fraction_theta_max 0.999
_diffrn_measurement_device_type 'Bruker APEXII CCD area-detector'
_diffrn_measurement_method '\f and \w'
_diffrn_radiation_monochromator graphite
_diffrn_radiation_source 'fine-focus sealed tube'
_diffrn_radiation_type MoK\a
_diffrn_radiation_wavelength 0.71073
_diffrn_reflns_av_R_equivalents 0.0190
_diffrn_reflns_av_sigmaI/netI 0.0219
_diffrn_reflns_limit_h_max 12
_diffrn_reflns_limit_h_min -14
_diffrn_reflns_limit_k_max 21
_diffrn_reflns_limit_k_min -19
_diffrn_reflns_limit_l_max 13
_diffrn_reflns_limit_l_min -12
_diffrn_reflns_number 12190
_diffrn_reflns_theta_full 25.02
_diffrn_reflns_theta_max 25.02
_diffrn_reflns_theta_min 2.11
_diffrn_standards_number 0
_exptl_absorpt_coefficient_mu 0.544
_exptl_absorpt_correction_T_max 0.887
_exptl_absorpt_correction_T_min 0.840
_exptl_absorpt_correction_type multi-scan
_exptl_absorpt_process_details '(SADABS; Sheldrick, 1996)'
_exptl_crystal_colour 'pale red'
_exptl_crystal_density_diffrn 1.450
_exptl_crystal_density_method 'not measured'
_exptl_crystal_description block
_exptl_crystal_F_000 1042
_exptl_crystal_size_max 0.32
_exptl_crystal_size_mid 0.28
_exptl_crystal_size_min 0.22
_refine_diff_density_max 0.484
_refine_diff_density_min -0.289
_refine_ls_extinction_method none
_refine_ls_goodness_of_fit_ref 1.045
_refine_ls_hydrogen_treatment constr
_refine_ls_matrix_type full
_refine_ls_number_parameters 295
_refine_ls_number_reflns 4021
_refine_ls_number_restraints 0
_refine_ls_restrained_S_all 1.045
_refine_ls_R_factor_all 0.0487
_refine_ls_R_factor_gt 0.0387
_refine_ls_shift/su_max 0.001
_refine_ls_shift/su_mean 0.000
_refine_ls_structure_factor_coef Fsqd
_refine_ls_weighting_details 'calc w = 1/[\s^2^(Fo^2^)+(0.0583P)^2^+1.0964P] where P=(Fo^2^+2Fc^2^)/3'
_refine_ls_weighting_scheme calc
_refine_ls_wR_factor_gt 0.1036
_refine_ls_wR_factor_ref 0.1090
_reflns_number_gt 3270
_reflns_number_total 4021
_reflns_threshold_expression I>2\s(I)
_cod_data_source_file sj2334.cif
_cod_data_source_block I
_cod_original_cell_volume 2281.7(5)
_cod_original_sg_symbol_H-M 'P 21/c'
_cod_database_code 2215273
_cod_database_fobs_code 2215273

loop_
_symmetry_equiv_pos_as_xyz
'x, y, z'
'-x, y+1/2, -z+1/2'
'-x, -y, -z'
'x, -y-1/2, z-1/2'

loop_
_atom_site_type_symbol
_atom_site_label
_atom_site_fract_x
_atom_site_fract_y
_atom_site_fract_z
_atom_site_U_iso_or_equiv
_atom_site_adp_type
_atom_site_calc_flag
_atom_site_refinement_flags
_atom_site_occupancy
Co Co1 0.5000 0.5000 0.5000 0.03414(14) Uani d S 1
S S1 0.68106(5) 0.61872(4) -0.02091(6) 0.04513(18) Uani d . 1
O O1 0.44371(14) 0.57897(9) 0.34621(16) 0.0459(4) Uani d . 1
H H1A 0.4393 0.5695 0.2681 0.069 Uiso d R 1
H H1B 0.4480 0.6239 0.3668 0.069 Uiso d R 1
O O2 0.48301(14) 0.57884(10) 0.62652(17) 0.0498(4) Uani d . 1
H H2A 0.4184 0.5872 0.6326 0.075 Uiso d R 1
H H2B 0.5442 0.5939 0.6919 0.075 Uiso d R 1
O O3 0.7056(2) 0.54311(11) 0.0094(2) 0.0897(8) Uani d . 1
O O4 0.67303(18) 0.63600(12) -0.15273(18) 0.0664(6) Uani d . 1
O O5 0.57611(19) 0.64226(16) -0.0080(3) 0.0948(8) Uani d . 1
N N1 0.31765(16) 0.46586(11) 0.44211(19) 0.0387(4) Uani d . 1
N N2 -0.27372(18) 0.40516(14) 0.3473(2) 0.0551(6) Uani d . 1
N N3 0.6869(3) 0.73128(17) 0.1974(3) 0.0915(10) Uani d . 1
H H3A 0.6234 0.7088 0.1481 0.110 Uiso calc R 1
H H3B 0.6862 0.7629 0.2551 0.110 Uiso calc R 1
C C1 0.1718(2) 0.39321(19) 0.4720(4) 0.0805(11) Uani d . 1
H H1 0.1558 0.3521 0.5115 0.097 Uiso calc R 1
C C2 0.2858(2) 0.40909(18) 0.4935(4) 0.0777(11) Uani d . 1
H H2 0.3444 0.3777 0.5479 0.093 Uiso calc R 1
C C3 0.2301(2) 0.50586(18) 0.3617(3) 0.0679(9) Uani d . 1
H H3 0.2479 0.5451 0.3193 0.081 Uiso calc R 1
C C4 0.1139(2) 0.49405(18) 0.3355(3) 0.0661(9) Uani d . 1
H H4 0.0567 0.5251 0.2777 0.079 Uiso calc R 1
C C5 0.08187(19) 0.43739(13) 0.3932(2) 0.0378(5) Uani d . 1
C C6 -0.04222(19) 0.42505(13) 0.3733(2) 0.0388(5) Uani d . 1
C C7 -0.1325(2) 0.4684(2) 0.2911(3) 0.0686(9) Uani d . 1
H H7 -0.1181 0.5056 0.2421 0.082 Uiso calc R 1
C C8 -0.2450(2) 0.4563(2) 0.2816(3) 0.0740(10) Uani d . 1
H H8 -0.3046 0.4865 0.2250 0.089 Uiso calc R 1
C C9 -0.1865(3) 0.36315(18) 0.4241(4) 0.0726(9) Uani d . 1
H H9 -0.2035 0.3259 0.4711 0.087 Uiso calc R 1
C C10 -0.0719(2) 0.37078(16) 0.4394(4) 0.0661(9) Uani d . 1
H H10 -0.0146 0.3389 0.4948 0.079 Uiso calc R 1
C C11 0.8024(2) 0.66754(12) 0.0958(2) 0.0384(5) Uani d . 1
C C12 0.9161(2) 0.65456(12) 0.0952(2) 0.0389(5) Uani d . 1
C C13 0.9385(2) 0.60407(14) 0.0116(3) 0.0482(6) Uani d . 1
H H13 0.8773 0.5756 -0.0468 0.058 Uiso calc R 1
C C14 1.0489(3) 0.59610(18) 0.0148(3) 0.0685(9) Uani d . 1
H H14 1.0611 0.5625 -0.0421 0.082 Uiso calc R 1
C C15 1.1428(3) 0.6372(2) 0.1010(4) 0.0785(11) Uani d . 1
H H15 1.2172 0.6313 0.1020 0.094 Uiso calc R 1
C C16 1.1250(3) 0.6855(2) 0.1833(4) 0.0723(10) Uani d . 1
H H16 1.1880 0.7130 0.2413 0.087 Uiso calc R 1
C C17 1.0133(2) 0.69561(15) 0.1836(3) 0.0525(7) Uani d . 1
C C18 0.9945(3) 0.74661(16) 0.2700(3) 0.0676(9) Uani d . 1
H H18 1.0575 0.7742 0.3277 0.081 Uiso calc R 1
C C19 0.8892(3) 0.75618(16) 0.2710(3) 0.0695(9) Uani d . 1
H H19 0.8811 0.7897 0.3304 0.083 Uiso calc R 1
C C20 0.7885(3) 0.71681(15) 0.1840(3) 0.0544(7) Uani d . 1
O O6 0.4298(2) 0.57428(12) 0.0930(2) 0.0804(7) Uani d . 1
H H6A 0.4992 0.5625 0.1042 0.121 Uiso d R 1
H H6B 0.3781 0.5419 0.0552 0.121 Uiso d R 1
O O7 0.4464(2) 0.73225(13) 0.3298(3) 0.0924(8) Uani d . 1
H H7A 0.4282 0.7334 0.2458 0.139 Uiso d R 1
H H7B 0.5077 0.7554 0.3798 0.139 Uiso d R 1
O O8 0.3637(3) 0.72911(17) 0.0418(3) 0.1175(11) Uani d . 1
H H8A 0.3643 0.6869 0.0100 0.176 Uiso d R 1
H H8B 0.4063 0.7611 0.0272 0.176 Uiso d R 1

loop_
_atom_site_aniso_label
_atom_site_aniso_U_11
_atom_site_aniso_U_22
_atom_site_aniso_U_33
_atom_site_aniso_U_12
_atom_site_aniso_U_13
_atom_site_aniso_U_23
Co1 0.0231(2) 0.0467(3) 0.0319(2) -0.00243(18) 0.01052(17) -0.00211(18)
S1 0.0398(3) 0.0500(4) 0.0410(3) -0.0111(3) 0.0118(3) 0.0024(3)
O1 0.0433(10) 0.0538(10) 0.0381(9) -0.0024(8) 0.0142(8) 0.0024(7)
O2 0.0274(8) 0.0727(12) 0.0491(10) -0.0074(8) 0.0156(7) -0.0223(9)
O3 0.0922(17) 0.0486(12) 0.0858(16) -0.0270(12) -0.0068(13) 0.0134(11)
O4 0.0602(12) 0.0839(14) 0.0397(10) -0.0284(11) 0.0045(9) 0.0050(9)
O5 0.0512(13) 0.140(2) 0.0998(18) -0.0185(14) 0.0372(13) -0.0230(17)
N1 0.0286(10) 0.0476(12) 0.0395(10) -0.0019(9) 0.0137(8) -0.0020(9)
N2 0.0327(12) 0.0803(16) 0.0553(13) -0.0074(11) 0.0210(10) -0.0121(12)
N3 0.088(2) 0.096(2) 0.108(2) 0.0034(17) 0.0578(19) -0.0365(19)
C1 0.0311(14) 0.081(2) 0.118(3) 0.0009(14) 0.0194(16) 0.052(2)
C2 0.0289(14) 0.073(2) 0.119(3) 0.0047(14) 0.0177(16) 0.042(2)
C3 0.0308(14) 0.094(2) 0.0695(19) -0.0048(14) 0.0112(13) 0.0424(17)
C4 0.0277(13) 0.088(2) 0.0715(19) 0.0032(13) 0.0088(13) 0.0391(17)
C5 0.0274(11) 0.0475(13) 0.0384(12) -0.0032(10) 0.0134(10) -0.0062(10)
C6 0.0286(11) 0.0496(14) 0.0386(12) -0.0023(10) 0.0141(10) -0.0088(10)
C7 0.0346(14) 0.116(3) 0.0572(17) 0.0102(16) 0.0207(13) 0.0350(18)
C8 0.0301(14) 0.134(3) 0.0538(17) 0.0148(17) 0.0131(13) 0.0266(19)
C9 0.0471(17) 0.0645(19) 0.119(3) -0.0043(15) 0.0465(19) 0.0164(19)
C10 0.0398(15) 0.0577(17) 0.106(2) 0.0045(13) 0.0355(16) 0.0215(17)
C11 0.0403(13) 0.0358(12) 0.0348(12) -0.0024(10) 0.0110(10) 0.0018(10)
C12 0.0398(13) 0.0364(12) 0.0350(12) -0.0005(10) 0.0095(10) 0.0108(10)
C13 0.0502(15) 0.0450(14) 0.0478(14) 0.0072(12) 0.0186(12) 0.0082(11)
C14 0.072(2) 0.072(2) 0.073(2) 0.0298(18) 0.0413(18) 0.0262(17)
C15 0.0443(18) 0.097(3) 0.096(3) 0.0162(18) 0.0308(19) 0.047(2)
C16 0.0393(16) 0.081(2) 0.079(2) -0.0086(15) 0.0064(15) 0.0287(19)
C17 0.0467(16) 0.0482(15) 0.0477(14) -0.0069(12) 0.0043(12) 0.0140(12)
C18 0.073(2) 0.0526(18) 0.0506(16) -0.0213(15) -0.0014(15) -0.0064(14)
C19 0.093(3) 0.0526(18) 0.0548(17) -0.0071(17) 0.0224(17) -0.0175(14)
C20 0.0661(18) 0.0461(15) 0.0519(15) 0.0029(13) 0.0252(14) -0.0023(12)
O6 0.1082(18) 0.0777(15) 0.0730(14) -0.0410(13) 0.0551(14) -0.0252(12)
O7 0.1018(19) 0.0765(16) 0.1005(19) -0.0156(14) 0.0430(16) -0.0103(14)
O8 0.127(3) 0.102(2) 0.161(3) 0.0241(18) 0.098(2) 0.018(2)

loop_
_atom_type_symbol
_atom_type_description
_atom_type_scat_dispersion_real
_atom_type_scat_dispersion_imag
_atom_type_scat_source
C C 0.0033 0.0016 'International Tables Vol C Tables 4.2.6.8 and 6.1.1.4'
H H 0.0000 0.0000 'International Tables Vol C Tables 4.2.6.8 and 6.1.1.4'
N N 0.0061 0.0033 'International Tables Vol C Tables 4.2.6.8 and 6.1.1.4'
O O 0.0106 0.0060 'International Tables Vol C Tables 4.2.6.8 and 6.1.1.4'
S S 0.1246 0.1234 'International Tables Vol C Tables 4.2.6.8 and 6.1.1.4'
Co Co 0.3494 0.9721 'International Tables Vol C Tables 4.2.6.8 and 6.1.1.4'

loop_
_geom_angle_atom_site_label_1
_geom_angle_atom_site_label_2
_geom_angle_atom_site_label_3
_geom_angle_site_symmetry_1
_geom_angle_site_symmetry_3
_geom_angle
O2 Co1 O2 3_666 . 180.0
O2 Co1 O1 3_666 3_666 87.66(7)
O2 Co1 O1 . 3_666 92.34(7)
O2 Co1 O1 3_666 . 92.34(7)
O2 Co1 O1 . . 87.66(7)
O1 Co1 O1 3_666 . 180.0
O2 Co1 N1 3_666 3_666 90.85(7)
O2 Co1 N1 . 3_666 89.15(7)
O1 Co1 N1 3_666 3_666 89.93(7)
O1 Co1 N1 . 3_666 90.07(7)
O2 Co1 N1 3_666 . 89.15(7)
O2 Co1 N1 . . 90.85(7)
O1 Co1 N1 3_666 . 90.07(7)
O1 Co1 N1 . . 89.93(7)
N1 Co1 N1 3_666 . 180.00(11)
O3 S1 O4 . . 111.52(15)
O3 S1 O5 . . 112.69(17)
O4 S1 O5 . . 109.78(15)
O3 S1 C11 . . 106.57(12)
O4 S1 C11 . . 107.32(11)
O5 S1 C11 . . 108.73(13)
Co1 O1 H1A . . 121.5
Co1 O1 H1B . . 119.4
H1A O1 H1B . . 115.7
Co1 O2 H2A . . 122.6
Co1 O2 H2B . . 119.1
H2A O2 H2B . . 115.5
C3 N1 C2 . . 114.4(2)
C3 N1 Co1 . . 121.05(17)
C2 N1 Co1 . . 124.17(17)
C9 N2 C8 . . 115.3(2)
C20 N3 H3A . . 120.0
C20 N3 H3B . . 120.0
H3A N3 H3B . . 120.0
C5 C1 C2 . . 120.5(3)
C5 C1 H1 . . 119.8
C2 C1 H1 . . 119.8
N1 C2 C1 . . 124.4(3)
N1 C2 H2 . . 117.8
C1 C2 H2 . . 117.8
N1 C3 C4 . . 124.7(2)
N1 C3 H3 . . 117.6
C4 C3 H3 . . 117.6
C5 C4 C3 . . 120.6(2)
C5 C4 H4 . . 119.7
C3 C4 H4 . . 119.7
C4 C5 C1 . . 115.2(2)
C4 C5 C6 . . 122.3(2)
C1 C5 C6 . . 122.5(2)
C10 C6 C7 . . 116.2(2)
C10 C6 C5 . . 121.6(2)
C7 C6 C5 . . 122.2(2)
C6 C7 C8 . . 119.6(3)
C6 C7 H7 . . 120.2
C8 C7 H7 . . 120.2
N2 C8 C7 . . 124.6(3)
N2 C8 H8 . . 117.7
C7 C8 H8 . . 117.7
N2 C9 C10 . . 124.3(3)
N2 C9 H9 . . 117.9
C10 C9 H9 . . 117.9
C6 C10 C9 . . 120.2(3)
C6 C10 H10 . . 119.9
C9 C10 H10 . . 119.9
C20 C11 C12 . . 121.0(2)
C20 C11 S1 . . 121.2(2)
C12 C11 S1 . . 117.77(17)
C13 C12 C17 . . 116.8(2)
C13 C12 C11 . . 124.6(2)
C17 C12 C11 . . 118.6(2)
C14 C13 C12 . . 121.2(3)
C14 C13 H13 . . 119.4
C12 C13 H13 . . 119.4
C13 C14 C15 . . 121.3(3)
C13 C14 H14 . . 119.4
C15 C14 H14 . . 119.4
C16 C15 C14 . . 119.2(3)
C16 C15 H15 . . 120.4
C14 C15 H15 . . 120.4
C15 C16 C17 . . 121.5(3)
C15 C16 H16 . . 119.2
C17 C16 H16 . . 119.2
C16 C17 C18 . . 121.5(3)
C16 C17 C12 . . 120.0(3)
C18 C17 C12 . . 118.4(3)
C19 C18 C17 . . 121.8(3)
C19 C18 H18 . . 119.1
C17 C18 H18 . . 119.1
C18 C19 C20 . . 122.2(3)
C18 C19 H19 . . 118.9
C20 C19 H19 . . 118.9
N3 C20 C11 . . 126.2(3)
N3 C20 C19 . . 115.8(3)
C11 C20 C19 . . 118.0(3)
H6A O6 H6B . . 114.7
H7A O7 H7B . . 116.9
H8A O8 H8B . . 116.3

loop_
_geom_bond_atom_site_label_1
_geom_bond_atom_site_label_2
_geom_bond_site_symmetry_2
_geom_bond_distance
Co1 O2 3_666 2.0708(16)
Co1 O2 . 2.0708(16)
Co1 O1 3_666 2.1096(16)
Co1 O1 . 2.1096(16)
Co1 N1 3_666 2.1885(18)
Co1 N1 . 2.1885(18)
S1 O3 . 1.431(2)
S1 O4 . 1.4369(19)
S1 O5 . 1.439(2)
S1 C11 . 1.772(2)
O1 H1A . 0.8499
O1 H1B . 0.8500
O2 H2A . 0.8501
O2 H2B . 0.8500
N1 C3 . 1.311(3)
N1 C2 . 1.320(3)
N2 C9 . 1.317(4)
N2 C8 . 1.318(4)
N3 C20 . 1.360(4)
N3 H3A . 0.8600
N3 H3B . 0.8600
C1 C5 . 1.367(4)
C1 C2 . 1.374(4)
C1 H1 . 0.9300
C2 H2 . 0.9300
C3 C4 . 1.375(4)
C3 H3 . 0.9300
C4 C5 . 1.358(4)
C4 H4 . 0.9300
C5 C6 . 1.490(3)
C6 C10 . 1.368(4)
C6 C7 . 1.371(4)
C7 C8 . 1.382(4)
C7 H7 . 0.9300
C8 H8 . 0.9300
C9 C10 . 1.377(4)
C9 H9 . 0.9300
C10 H10 . 0.9300
C11 C20 . 1.383(3)
C11 C12 . 1.441(3)
C12 C13 . 1.406(4)
C12 C17 . 1.419(3)
C13 C14 . 1.372(4)
C13 H13 . 0.9300
C14 C15 . 1.387(5)
C14 H14 . 0.9300
C15 C16 . 1.345(5)
C15 H15 . 0.9300
C16 C17 . 1.406(4)
C16 H16 . 0.9300
C17 C18 . 1.416(4)
C18 C19 . 1.329(5)
C18 H18 . 0.9300
C19 C20 . 1.424(4)
C19 H19 . 0.9300
O6 H6A . 0.8505
O6 H6B . 0.8502
O7 H7A . 0.8501
O7 H7B . 0.8500
O8 H8A . 0.8501
O8 H8B . 0.8501

loop_
_geom_hbond_atom_site_label_D
_geom_hbond_atom_site_label_H
_geom_hbond_atom_site_label_A
_geom_hbond_site_symmetry_A
_geom_hbond_distance_DH
_geom_hbond_distance_HA
_geom_hbond_distance_DA
_geom_hbond_angle_DHA
O1 H1A O6 . 0.85 1.87 2.700(3) 165.6
O1 H1B O7 . 0.85 2.03 2.821(3) 154.6
O2 H2A N2 3_566 0.85 1.91 2.756(3) 173.5
O2 H2B O4 1_556 0.85 1.96 2.803(2) 173.4
O2 H2B S1 1_556 0.85 2.93 3.6985(18) 151.6
N3 H3A O5 . 0.86 1.98 2.660(4) 135.1
N3 H3B O4 4_576 0.86 2.15 2.980(3) 162.3
O6 H6A O5 . 0.85 2.35 2.784(3) 112.0
O6 H6B O3 3_665 0.85 1.85 2.684(3) 166.8
O6 H6B S1 3_665 0.85 3.03 3.768(2) 147.1
O7 H7A O8 . 0.85 2.04 2.881(5) 172.0
O7 H7B O5 4_576 0.85 2.21 2.953(4) 145.2
O8 H8A O6 . 0.85 2.27 2.949(4) 136.7
O8 H8B O7 4_575 0.85 2.41 2.980(4) 125.3

loop_
_geom_torsion_atom_site_label_1
_geom_torsion_atom_site_label_2
_geom_torsion_atom_site_label_3
_geom_torsion_atom_site_label_4
_geom_torsion_site_symmetry_1
_geom_torsion
O2 Co1 N1 C3 3_666 -106.1(2)
O2 Co1 N1 C3 . 73.9(2)
O1 Co1 N1 C3 3_666 166.3(2)
O1 Co1 N1 C3 . -13.7(2)
N1 Co1 N1 C3 3_666 9E1(10)
O2 Co1 N1 C2 3_666 81.0(3)
O2 Co1 N1 C2 . -99.0(3)
O1 Co1 N1 C2 3_666 -6.7(3)
O1 Co1 N1 C2 . 173.3(3)
N1 Co1 N1 C2 3_666 -8E1(10)
C3 N1 C2 C1 . -2.9(5)
Co1 N1 C2 C1 . 170.4(3)
C5 C1 C2 N1 . -0.1(6)
C2 N1 C3 C4 . 3.3(5)
Co1 N1 C3 C4 . -170.3(3)
N1 C3 C4 C5 . -0.6(6)
C3 C4 C5 C1 . -2.5(5)
C3 C4 C5 C6 . 176.6(3)
C2 C1 C5 C4 . 2.8(5)
C2 C1 C5 C6 . -176.3(3)
C4 C5 C6 C10 . -175.4(3)
C1 C5 C6 C10 . 3.7(4)
C4 C5 C6 C7 . 2.7(4)
C1 C5 C6 C7 . -178.2(3)
C10 C6 C7 C8 . 1.3(5)
C5 C6 C7 C8 . -176.9(3)
C9 N2 C8 C7 . -1.3(5)
C6 C7 C8 N2 . 0.2(6)
C8 N2 C9 C10 . 0.9(5)
C7 C6 C10 C9 . -1.6(5)
C5 C6 C10 C9 . 176.6(3)
N2 C9 C10 C6 . 0.5(6)
O3 S1 C11 C20 . -119.3(2)
O4 S1 C11 C20 . 121.1(2)
O5 S1 C11 C20 . 2.4(3)
O3 S1 C11 C12 . 61.1(2)
O4 S1 C11 C12 . -58.5(2)
O5 S1 C11 C12 . -177.19(19)
C20 C11 C12 C13 . 178.2(2)
S1 C11 C12 C13 . -2.2(3)
C20 C11 C12 C17 . -2.5(3)
S1 C11 C12 C17 . 177.12(17)
C17 C12 C13 C14 . -1.0(3)
C11 C12 C13 C14 . 178.4(2)
C12 C13 C14 C15 . 0.4(4)
C13 C14 C15 C16 . 0.2(5)
C14 C15 C16 C17 . -0.2(5)
C15 C16 C17 C18 . -179.9(3)
C15 C16 C17 C12 . -0.4(4)
C13 C12 C17 C16 . 0.9(3)
C11 C12 C17 C16 . -178.5(2)
C13 C12 C17 C18 . -179.5(2)
C11 C12 C17 C18 . 1.1(3)
C16 C17 C18 C19 . -179.8(3)
C12 C17 C18 C19 . 0.7(4)
C17 C18 C19 C20 . -1.0(5)
C12 C11 C20 N3 . -177.1(3)
S1 C11 C20 N3 . 3.3(4)
C12 C11 C20 C19 . 2.1(4)
S1 C11 C20 C19 . -177.4(2)
C18 C19 C20 N3 . 179.0(3)
C18 C19 C20 C11 . -0.4(4)
